data_4515477
loop_
_publ_author_name
'Tang, Bin'
'Hu, Xiaoyan'
'Liu, Chunli'
'Jiang, Tao'
'Alam, Fakhre'
'Chen, Yanhui'

_publ_section_title
;
 Tandem Cyclization/Hydroarylation of \a,\w-Dienes Triggered by
 Scandium-Catalyzed C--H Activation
;
_journal_issue 1
_journal_name_full 'ACS Catalysis'
_journal_page_first 599
_journal_paper_doi 10.1021/acscatal.8b04713
_journal_volume 9
_journal_year 2018
_chemical_formula_sum 'C23 H40 N Sc Si2'
_chemical_formula_weight 431.70
_space_group_IT_number 2
_space_group_name_Hall '-P 1'
_space_group_name_H-M_alt 'P -1'
_symmetry_cell_setting triclinic
_symmetry_space_group_name_H-M 'P -1'
_atom_sites_solution_hydrogens geom
_atom_sites_solution_primary direct
_atom_sites_solution_secondary difmap
_audit_creation_method SHELXL-97
_cell_angle_alpha 100.936(8)
_cell_angle_beta 95.927(7)
_cell_angle_gamma 95.808(8)
_cell_formula_units_Z 2
_cell_length_a 9.616(3)
_cell_length_b 10.433(4)
_cell_length_c 13.436(5)
_cell_measurement_reflns_used 4144
_cell_measurement_temperature 133(2)
_cell_measurement_theta_max 27.5
_cell_measurement_theta_min 3.1
_cell_volume 1306.3(8)
_computing_cell_refinement 'CrystalClear-SM Expert 2.1 b42'
_computing_data_collection 'CrystalClear-SM Expert 2.1 b42 (Rigaku, 2015)'
_computing_data_reduction 'CrystalClear-SM Expert 2.1 b42'
_computing_molecular_graphics 'CrystalStructure 4.1'
_computing_publication_material 'CrystalStructure 4.1 (Rigaku, 2014)'
_computing_structure_refinement 'SHELXL-97 (Sheldrick, 1997)'
_computing_structure_solution 'SHELXS-97 (Sheldrick, 1990)'
_diffrn_ambient_temperature 133(2)
_diffrn_detector_area_resol_mean 5.814
_diffrn_measured_fraction_theta_full 0.979
_diffrn_measured_fraction_theta_max 0.979
_diffrn_measurement_device_type 'Rigaku XtaLAB P200'
_diffrn_measurement_method '\w and \f scans'
_diffrn_radiation_monochromator multilayer
_diffrn_radiation_source 'rotating anode'
_diffrn_radiation_type MoK\a
_diffrn_radiation_wavelength 0.71073
_diffrn_reflns_av_R_equivalents 0.0267
_diffrn_reflns_av_sigmaI/netI 0.0232
_diffrn_reflns_limit_h_max 12
_diffrn_reflns_limit_h_min -12
_diffrn_reflns_limit_k_max 13
_diffrn_reflns_limit_k_min -13
_diffrn_reflns_limit_l_max 17
_diffrn_reflns_limit_l_min -17
_diffrn_reflns_number 16876
_diffrn_reflns_theta_full 27.54
_diffrn_reflns_theta_max 27.54
_diffrn_reflns_theta_min 3.09
_diffrn_standards_decay_% 0
_diffrn_standards_interval_count 0
_diffrn_standards_interval_time 0
_diffrn_standards_number 0
_exptl_absorpt_coefficient_mu 0.381
_exptl_absorpt_correction_T_max 0.9486
_exptl_absorpt_correction_T_min 0.9277
_exptl_absorpt_correction_type multi-scan
_exptl_absorpt_process_details 'REQAB (Rigaku, 1998)'
_exptl_crystal_colour Colorless
_exptl_crystal_density_diffrn 1.098
_exptl_crystal_density_method 'not measured'
_exptl_crystal_description Prism
_exptl_crystal_F_000 468
_exptl_crystal_size_max 0.20
_exptl_crystal_size_mid 0.18
_exptl_crystal_size_min 0.14
_refine_diff_density_max 0.314
_refine_diff_density_min -0.289
_refine_diff_density_rms 0.044
_refine_ls_extinction_method none
_refine_ls_goodness_of_fit_ref 1.096
_refine_ls_hydrogen_treatment constr
_refine_ls_matrix_type full
_refine_ls_number_parameters 255
_refine_ls_number_reflns 5908
_refine_ls_number_restraints 0
_refine_ls_restrained_S_all 1.096
_refine_ls_R_factor_all 0.0309
_refine_ls_R_factor_gt 0.0280
_refine_ls_shift/su_max 0.005
_refine_ls_shift/su_mean 0.000
_refine_ls_structure_factor_coef Fsqd
_refine_ls_weighting_details 'calc w=1/[\s^2^(Fo^2^)+(0.0474P)^2^+0.2412P] where P=(Fo^2^+2Fc^2^)/3'
_refine_ls_weighting_scheme calc
_refine_ls_wR_factor_gt 0.0839
_refine_ls_wR_factor_ref 0.0850
_reflns_number_gt 5241
_reflns_number_total 5908
_reflns_threshold_expression >2sigma(I)
_cod_data_source_file cs8b04713_si_002.cif
_cod_data_source_block shelx
_cod_depositor_comments
;
The following automatic conversions were performed:

data item '_exptl_absorpt_correction_type' value 'MULTI-SCAN' was
changed to 'multi-scan' in accordance with the
/home/data/users/saulius/crontab/automatic-downloads/current/ACS/lib/dictionaries/cif_core.dic
dictionary named 'cif_core.dic' version 2.4.2 last updated on
2011-04-26.

data item '_refine_ls_hydrogen_treatment' value 'CONSTR' was changed
to 'constr' in accordance with the
/home/data/users/saulius/crontab/automatic-downloads/current/ACS/lib/dictionaries/cif_core.dic
dictionary named 'cif_core.dic' version 2.4.2 last updated on
2011-04-26.

data item '_symmetry_cell_setting' value 'Triclinic' was changed to
'triclinic' in accordance with the
/home/data/users/saulius/crontab/automatic-downloads/current/ACS/lib/dictionaries/cif_core.dic
dictionary named 'cif_core.dic' version 2.4.2 last updated on
2011-04-26.

Automatic conversion script
Id: cif_fix_values 6909 2019-04-08 15:41:33Z antanas 
;
_cod_original_cell_volume 1306.2(8)
_cod_original_sg_symbol_H-M P-1
_cod_database_code 4515477

loop_
_symmetry_equiv_pos_as_xyz
'x, y, z'
'-x, -y, -z'

loop_
_atom_site_label
_atom_site_type_symbol
_atom_site_fract_x
_atom_site_fract_y
_atom_site_fract_z
_atom_site_U_iso_or_equiv
_atom_site_adp_type
_atom_site_occupancy
_atom_site_symmetry_multiplicity
_atom_site_calc_flag
_atom_site_refinement_flags
Sc1 Sc 0.66929(2) 0.25802(2) 0.261608(16) 0.01740(7) Uani 1 1 d .
Si1 Si 0.73645(4) 0.29117(4) 0.00662(3) 0.02602(9) Uani 1 1 d .
Si2 Si 0.82332(4) -0.05256(3) 0.25541(3) 0.02316(9) Uani 1 1 d .
N1 N 0.79636(10) 0.46034(10) 0.34458(7) 0.0190(2) Uani 1 1 d .
C1 C 1.02099(14) 0.49039(14) 0.27726(10) 0.0295(3) Uani 1 1 d .
H1A H 1.0310 0.3970 0.2725 0.044 Uiso 1 1 calc R
H1B H 1.1135 0.5427 0.2981 0.044 Uiso 1 1 calc R
H1C H 0.9818 0.5047 0.2105 0.044 Uiso 1 1 calc R
C2 C 0.92420(13) 0.53142(12) 0.35461(9) 0.0211(2) Uani 1 1 d .
C3 C 0.96365(13) 0.63840(12) 0.43544(10) 0.0235(3) Uani 1 1 d .
H3 H 1.0529 0.6892 0.4414 0.028 Uiso 1 1 calc R
C4 C 0.87306(14) 0.67057(12) 0.50693(10) 0.0245(3) Uani 1 1 d .
H4 H 0.9004 0.7427 0.5627 0.029 Uiso 1 1 calc R
C5 C 0.74195(13) 0.59720(12) 0.49710(9) 0.0219(2) Uani 1 1 d .
H5 H 0.6784 0.6175 0.5458 0.026 Uiso 1 1 calc R
C6 C 0.70657(12) 0.49365(11) 0.41435(9) 0.0177(2) Uani 1 1 d .
C7 C 0.57435(12) 0.40115(11) 0.39030(8) 0.0178(2) Uani 1 1 d .
C8 C 0.55928(12) 0.27991(11) 0.42435(9) 0.0182(2) Uani 1 1 d .
C9 C 0.45553(12) 0.19363(12) 0.35422(9) 0.0194(2) Uani 1 1 d .
C10 C 0.40546(12) 0.26096(12) 0.27802(9) 0.0204(2) Uani 1 1 d .
C11 C 0.47900(12) 0.38945(12) 0.29940(9) 0.0197(2) Uani 1 1 d .
C12 C 0.46168(14) 0.49511(13) 0.23888(10) 0.0269(3) Uani 1 1 d .
H12A H 0.4427 0.4552 0.1659 0.040 Uiso 1 1 calc R
H12B H 0.5483 0.5571 0.2516 0.040 Uiso 1 1 calc R
H12C H 0.3828 0.5420 0.2596 0.040 Uiso 1 1 calc R
C13 C 0.63251(14) 0.25181(13) 0.52059(9) 0.0236(3) Uani 1 1 d .
H13A H 0.5630 0.2364 0.5668 0.035 Uiso 1 1 calc R
H13B H 0.7017 0.3272 0.5539 0.035 Uiso 1 1 calc R
H13C H 0.6806 0.1735 0.5039 0.035 Uiso 1 1 calc R
C14 C 0.39540(14) 0.06039(12) 0.36771(10) 0.0267(3) Uani 1 1 d .
H14A H 0.4645 0.0252 0.4107 0.040 Uiso 1 1 calc R
H14B H 0.3731 0.0010 0.3008 0.040 Uiso 1 1 calc R
H14C H 0.3093 0.0681 0.4005 0.040 Uiso 1 1 calc R
C15 C 0.28685(14) 0.20701(14) 0.19374(10) 0.0285(3) Uani 1 1 d .
H15A H 0.1975 0.2013 0.2227 0.043 Uiso 1 1 calc R
H15B H 0.3025 0.1192 0.1590 0.043 Uiso 1 1 calc R
H15C H 0.2833 0.2654 0.1446 0.043 Uiso 1 1 calc R
C16 C 0.62346(14) 0.22782(14) 0.09341(9) 0.0265(3) Uani 1 1 d .
H16A H 0.6066 0.1313 0.0685 0.032 Uiso 1 1 calc R
H16B H 0.5317 0.2607 0.0802 0.032 Uiso 1 1 calc R
C17 C 0.7531(2) 0.47570(15) 0.03186(13) 0.0437(4) Uani 1 1 d .
H17A H 0.6602 0.5039 0.0175 0.066 Uiso 1 1 calc R
H17B H 0.8173 0.5085 -0.0123 0.066 Uiso 1 1 calc R
H17C H 0.7904 0.5110 0.1036 0.066 Uiso 1 1 calc R
C18 C 0.91571(17) 0.23497(18) 0.01992(13) 0.0423(4) Uani 1 1 d .
H18A H 0.9570 0.2585 0.0917 0.063 Uiso 1 1 calc R
H18B H 0.9765 0.2778 -0.0216 0.063 Uiso 1 1 calc R
H18C H 0.9072 0.1393 -0.0035 0.063 Uiso 1 1 calc R
C19 C 0.66219(19) 0.23175(16) -0.13119(10) 0.0395(4) Uani 1 1 d .
H19A H 0.6497 0.1353 -0.1473 0.059 Uiso 1 1 calc R
H19B H 0.7272 0.2651 -0.1746 0.059 Uiso 1 1 calc R
H19C H 0.5709 0.2638 -0.1435 0.059 Uiso 1 1 calc R
C20 C 0.82615(13) 0.12661(12) 0.29763(10) 0.0237(2) Uani 1 1 d .
H20A H 0.9149 0.1652 0.2778 0.028 Uiso 1 1 calc R
H20B H 0.8403 0.1419 0.3732 0.028 Uiso 1 1 calc R
C21 C 1.00312(16) -0.10612(16) 0.27587(14) 0.0401(4) Uani 1 1 d .
H21A H 1.0669 -0.0625 0.2368 0.060 Uiso 1 1 calc R
H21B H 0.9968 -0.2017 0.2528 0.060 Uiso 1 1 calc R
H21C H 1.0394 -0.0821 0.3487 0.060 Uiso 1 1 calc R
C22 C 0.75831(19) -0.10950(15) 0.11625(11) 0.0385(3) Uani 1 1 d .
H22A H 0.6611 -0.0906 0.1031 0.058 Uiso 1 1 calc R
H22B H 0.7616 -0.2044 0.0965 0.058 Uiso 1 1 calc R
H22C H 0.8182 -0.0632 0.0762 0.058 Uiso 1 1 calc R
C23 C 0.70619(16) -0.14312(15) 0.32922(12) 0.0357(3) Uani 1 1 d .
H23A H 0.7336 -0.1095 0.4026 0.054 Uiso 1 1 calc R
H23B H 0.7157 -0.2372 0.3128 0.054 Uiso 1 1 calc R
H23C H 0.6081 -0.1300 0.3109 0.054 Uiso 1 1 calc R

loop_
_atom_site_aniso_label
_atom_site_aniso_U_11
_atom_site_aniso_U_22
_atom_site_aniso_U_33
_atom_site_aniso_U_23
_atom_site_aniso_U_13
_atom_site_aniso_U_12
Sc1 0.01683(12) 0.01852(12) 0.01646(11) 0.00214(8) 0.00320(8) 0.00190(8)
Si1 0.0309(2) 0.02817(19) 0.01954(17) 0.00487(13) 0.00446(14) 0.00499(15)
Si2 0.02075(18) 0.02071(17) 0.02881(18) 0.00584(13) 0.00419(13) 0.00357(13)
N1 0.0171(5) 0.0193(5) 0.0208(5) 0.0048(4) 0.0029(4) 0.0018(4)
C1 0.0217(6) 0.0355(7) 0.0308(7) 0.0045(5) 0.0086(5) -0.0002(5)
C2 0.0173(6) 0.0227(6) 0.0246(6) 0.0085(5) 0.0023(4) 0.0020(5)
C3 0.0171(6) 0.0226(6) 0.0299(6) 0.0071(5) -0.0002(5) -0.0014(5)
C4 0.0225(6) 0.0210(6) 0.0264(6) -0.0002(5) -0.0019(5) 0.0003(5)
C5 0.0204(6) 0.0216(6) 0.0228(6) 0.0020(4) 0.0028(4) 0.0025(5)
C6 0.0165(5) 0.0178(5) 0.0196(5) 0.0053(4) 0.0016(4) 0.0028(4)
C7 0.0165(6) 0.0186(5) 0.0179(5) 0.0015(4) 0.0038(4) 0.0019(4)
C8 0.0159(5) 0.0199(5) 0.0187(5) 0.0023(4) 0.0047(4) 0.0015(4)
C9 0.0174(6) 0.0199(6) 0.0201(5) 0.0009(4) 0.0054(4) 0.0005(4)
C10 0.0161(6) 0.0233(6) 0.0200(5) 0.0000(4) 0.0029(4) 0.0023(5)
C11 0.0166(6) 0.0220(6) 0.0205(5) 0.0032(4) 0.0035(4) 0.0034(4)
C12 0.0272(7) 0.0269(6) 0.0282(6) 0.0086(5) 0.0015(5) 0.0070(5)
C13 0.0231(6) 0.0273(6) 0.0205(6) 0.0069(5) 0.0027(5) 0.0002(5)
C14 0.0272(7) 0.0219(6) 0.0288(6) 0.0021(5) 0.0063(5) -0.0045(5)
C15 0.0216(6) 0.0335(7) 0.0260(6) 0.0000(5) -0.0025(5) -0.0006(5)
C16 0.0281(7) 0.0315(7) 0.0204(6) 0.0045(5) 0.0035(5) 0.0064(5)
C17 0.0560(11) 0.0309(8) 0.0422(9) 0.0082(6) 0.0000(7) -0.0004(7)
C18 0.0344(8) 0.0559(10) 0.0388(8) 0.0090(7) 0.0113(7) 0.0102(7)
C19 0.0543(10) 0.0441(9) 0.0203(6) 0.0059(6) 0.0050(6) 0.0080(7)
C20 0.0211(6) 0.0227(6) 0.0262(6) 0.0033(5) 0.0018(5) 0.0021(5)
C21 0.0275(8) 0.0343(8) 0.0627(10) 0.0154(7) 0.0099(7) 0.0093(6)
C22 0.0502(9) 0.0294(7) 0.0331(7) -0.0006(6) 0.0042(7) 0.0060(7)
C23 0.0302(8) 0.0349(8) 0.0463(8) 0.0173(6) 0.0084(6) 0.0031(6)

loop_
_atom_type_symbol
_atom_type_description
_atom_type_scat_dispersion_real
_atom_type_scat_dispersion_imag
_atom_type_scat_source
C C 0.0033 0.0016 'International Tables Vol C Tables 4.2.6.8 and 6.1.1.4'
H H 0.0000 0.0000 'International Tables Vol C Tables 4.2.6.8 and 6.1.1.4'
N N 0.0061 0.0033 'International Tables Vol C Tables 4.2.6.8 and 6.1.1.4'
Si Si 0.0817 0.0704 'International Tables Vol C Tables 4.2.6.8 and 6.1.1.4'
Sc Sc 0.2519 0.3716 'International Tables Vol C Tables 4.2.6.8 and 6.1.1.4'

loop_
_geom_angle_atom_site_label_1
_geom_angle_atom_site_label_2
_geom_angle_atom_site_label_3
_geom_angle
C16 Sc1 C20 108.11(5)
C16 Sc1 N1 116.10(5)
C20 Sc1 N1 98.89(5)
C16 Sc1 C7 129.16(5)
C20 Sc1 C7 122.72(5)
N1 Sc1 C7 59.28(4)
C16 Sc1 C11 95.93(5)
C20 Sc1 C11 153.83(5)
N1 Sc1 C11 78.89(4)
C7 Sc1 C11 34.45(4)
C16 Sc1 C8 144.00(5)
C20 Sc1 C8 97.99(5)
N1 Sc1 C8 82.70(4)
C7 Sc1 C8 33.72(4)
C11 Sc1 C8 55.85(4)
C16 Sc1 C10 90.25(5)
C20 Sc1 C10 134.19(5)
N1 Sc1 C10 110.20(4)
C7 Sc1 C10 54.81(4)
C11 Sc1 C10 32.67(4)
C8 Sc1 C10 53.80(4)
C16 Sc1 C9 114.89(5)
C20 Sc1 C9 104.70(5)
N1 Sc1 C9 112.09(4)
C7 Sc1 C9 54.27(4)
C11 Sc1 C9 54.12(4)
C8 Sc1 C9 32.00(4)
C10 Sc1 C9 31.80(4)
C16 Sc1 C6 130.45(5)
C20 Sc1 C6 110.29(4)
N1 Sc1 C6 28.23(3)
C7 Sc1 C6 31.31(4)
C11 Sc1 C6 57.20(4)
C8 Sc1 C6 56.40(4)
C10 Sc1 C6 84.82(4)
C9 Sc1 C6 84.04(4)
C16 Si1 C19 112.22(7)
C16 Si1 C17 110.20(7)
C19 Si1 C17 106.73(8)
C16 Si1 C18 111.41(7)
C19 Si1 C18 106.05(8)
C17 Si1 C18 110.05(8)
C20 Si2 C22 112.12(6)
C20 Si2 C23 110.40(7)
C22 Si2 C23 108.15(8)
C20 Si2 C21 112.14(7)
C22 Si2 C21 106.69(8)
C23 Si2 C21 107.09(7)
C2 N1 C6 119.48(10)
C2 N1 Sc1 142.01(8)
C6 N1 Sc1 97.16(7)
C2 C1 H1A 109.5
C2 C1 H1B 109.5
H1A C1 H1B 109.5
C2 C1 H1C 109.5
H1A C1 H1C 109.5
H1B C1 H1C 109.5
N1 C2 C3 120.31(11)
N1 C2 C1 117.91(11)
C3 C2 C1 121.77(11)
C4 C3 C2 120.00(11)
C4 C3 H3 120.0
C2 C3 H3 120.0
C3 C4 C5 119.78(11)
C3 C4 H4 120.1
C5 C4 H4 120.1
C6 C5 C4 118.01(11)
C6 C5 H5 121.0
C4 C5 H5 121.0
N1 C6 C5 122.40(11)
N1 C6 C7 110.51(10)
C5 C6 C7 127.04(11)
N1 C6 Sc1 54.61(6)
C5 C6 Sc1 169.97(9)
C7 C6 Sc1 56.56(6)
C8 C7 C11 108.61(10)
C8 C7 C6 122.72(10)
C11 C7 C6 122.93(10)
C8 C7 Sc1 77.98(7)
C11 C7 Sc1 74.74(7)
C6 C7 Sc1 92.13(7)
C9 C8 C7 107.24(10)
C9 C8 C13 126.21(11)
C7 C8 C13 126.42(11)
C9 C8 Sc1 77.82(7)
C7 C8 Sc1 68.29(6)
C13 C8 Sc1 122.39(8)
C8 C9 C10 108.57(11)
C8 C9 C14 124.76(11)
C10 C9 C14 126.15(11)
C8 C9 Sc1 70.18(7)
C10 C9 Sc1 72.78(7)
C14 C9 Sc1 129.40(8)
C11 C10 C9 108.40(10)
C11 C10 C15 126.21(12)
C9 C10 C15 125.25(11)
C11 C10 Sc1 68.28(7)
C9 C10 Sc1 75.42(7)
C15 C10 Sc1 125.48(8)
C10 C11 C7 107.18(10)
C10 C11 C12 127.12(11)
C7 C11 C12 125.70(11)
C10 C11 Sc1 79.05(7)
C7 C11 Sc1 70.81(7)
C12 C11 Sc1 115.82(8)
C11 C12 H12A 109.5
C11 C12 H12B 109.5
H12A C12 H12B 109.5
C11 C12 H12C 109.5
H12A C12 H12C 109.5
H12B C12 H12C 109.5
C8 C13 H13A 109.5
C8 C13 H13B 109.5
H13A C13 H13B 109.5
C8 C13 H13C 109.5
H13A C13 H13C 109.5
H13B C13 H13C 109.5
C9 C14 H14A 109.5
C9 C14 H14B 109.5
H14A C14 H14B 109.5
C9 C14 H14C 109.5
H14A C14 H14C 109.5
H14B C14 H14C 109.5
C10 C15 H15A 109.5
C10 C15 H15B 109.5
H15A C15 H15B 109.5
C10 C15 H15C 109.5
H15A C15 H15C 109.5
H15B C15 H15C 109.5
Si1 C16 Sc1 126.58(7)
Si1 C16 H16A 105.7
Sc1 C16 H16A 105.7
Si1 C16 H16B 105.7
Sc1 C16 H16B 105.7
H16A C16 H16B 106.1
Si1 C17 H17A 109.5
Si1 C17 H17B 109.5
H17A C17 H17B 109.5
Si1 C17 H17C 109.5
H17A C17 H17C 109.5
H17B C17 H17C 109.5
Si1 C18 H18A 109.5
Si1 C18 H18B 109.5
H18A C18 H18B 109.5
Si1 C18 H18C 109.5
H18A C18 H18C 109.5
H18B C18 H18C 109.5
Si1 C19 H19A 109.5
Si1 C19 H19B 109.5
H19A C19 H19B 109.5
Si1 C19 H19C 109.5
H19A C19 H19C 109.5
H19B C19 H19C 109.5
Si2 C20 Sc1 130.30(7)
Si2 C20 H20A 104.7
Sc1 C20 H20A 104.7
Si2 C20 H20B 104.7
Sc1 C20 H20B 104.7
H20A C20 H20B 105.7
Si2 C21 H21A 109.5
Si2 C21 H21B 109.5
H21A C21 H21B 109.5
Si2 C21 H21C 109.5
H21A C21 H21C 109.5
H21B C21 H21C 109.5
Si2 C22 H22A 109.5
Si2 C22 H22B 109.5
H22A C22 H22B 109.5
Si2 C22 H22C 109.5
H22A C22 H22C 109.5
H22B C22 H22C 109.5
Si2 C23 H23A 109.5
Si2 C23 H23B 109.5
H23A C23 H23B 109.5
Si2 C23 H23C 109.5
H23A C23 H23C 109.5
H23B C23 H23C 109.5

loop_
_geom_bond_atom_site_label_1
_geom_bond_atom_site_label_2
_geom_bond_distance
Sc1 C16 2.2129(15)
Sc1 C20 2.2156(14)
Sc1 N1 2.3441(12)
Sc1 C7 2.3822(12)
Sc1 C11 2.4334(13)
Sc1 C8 2.5078(14)
Sc1 C10 2.5718(14)
Sc1 C9 2.6058(13)
Sc1 C6 2.8529(14)
Si1 C16 1.8400(14)
Si1 C19 1.8772(16)
Si1 C17 1.8777(17)
Si1 C18 1.8782(17)
Si2 C20 1.8441(14)
Si2 C22 1.8713(17)
Si2 C23 1.8749(15)
Si2 C21 1.8795(16)
N1 C2 1.3500(16)
N1 C6 1.3600(15)
C1 C2 1.4970(18)
C1 H1A 0.9800
C1 H1B 0.9800
C1 H1C 0.9800
C2 C3 1.3923(18)
C3 C4 1.3797(18)
C3 H3 0.9500
C4 C5 1.3874(18)
C4 H4 0.9500
C5 C6 1.3823(17)
C5 H5 0.9500
C6 C7 1.4835(16)
C7 C8 1.4235(17)
C7 C11 1.4270(17)
C8 C9 1.4127(16)
C8 C13 1.5004(17)
C9 C10 1.4187(17)
C9 C14 1.5014(17)
C10 C11 1.4142(17)
C10 C15 1.5038(17)
C11 C12 1.5012(17)
C12 H12A 0.9800
C12 H12B 0.9800
C12 H12C 0.9800
C13 H13A 0.9800
C13 H13B 0.9800
C13 H13C 0.9800
C14 H14A 0.9800
C14 H14B 0.9800
C14 H14C 0.9800
C15 H15A 0.9800
C15 H15B 0.9800
C15 H15C 0.9800
C16 H16A 0.9900
C16 H16B 0.9900
C17 H17A 0.9800
C17 H17B 0.9800
C17 H17C 0.9800
C18 H18A 0.9800
C18 H18B 0.9800
C18 H18C 0.9800
C19 H19A 0.9800
C19 H19B 0.9800
C19 H19C 0.9800
C20 H20A 0.9900
C20 H20B 0.9900
C21 H21A 0.9800
C21 H21B 0.9800
C21 H21C 0.9800
C22 H22A 0.9800
C22 H22B 0.9800
C22 H22C 0.9800
C23 H23A 0.9800
C23 H23B 0.9800
C23 H23C 0.9800

loop_
_geom_torsion_atom_site_label_1
_geom_torsion_atom_site_label_2
_geom_torsion_atom_site_label_3
_geom_torsion_atom_site_label_4
_geom_torsion
C16 Sc1 N1 C2 -66.92(14)
C20 Sc1 N1 C2 48.36(14)
C7 Sc1 N1 C2 171.28(14)
C11 Sc1 N1 C2 -158.13(13)
C8 Sc1 N1 C2 145.35(13)
C10 Sc1 N1 C2 -167.62(13)
C9 Sc1 N1 C2 158.28(12)
C6 Sc1 N1 C2 165.14(17)
C16 Sc1 N1 C6 127.94(7)
C20 Sc1 N1 C6 -116.78(8)
C7 Sc1 N1 C6 6.14(7)
C11 Sc1 N1 C6 36.73(7)
C8 Sc1 N1 C6 -19.79(7)
C10 Sc1 N1 C6 27.24(8)
C9 Sc1 N1 C6 -6.86(8)
C6 N1 C2 C3 -0.31(17)
Sc1 N1 C2 C3 -163.31(10)
C6 N1 C2 C1 179.02(11)
Sc1 N1 C2 C1 16.02(19)
N1 C2 C3 C4 1.32(18)
C1 C2 C3 C4 -177.99(12)
C2 C3 C4 C5 -0.95(19)
C3 C4 C5 C6 -0.39(19)
C2 N1 C6 C5 -1.09(17)
Sc1 N1 C6 C5 168.46(10)
C2 N1 C6 C7 -178.63(10)
Sc1 N1 C6 C7 -9.07(10)
C2 N1 C6 Sc1 -169.55(12)
C4 C5 C6 N1 1.44(18)
C4 C5 C6 C7 178.54(11)
C4 C5 C6 Sc1 71.0(5)
C16 Sc1 C6 N1 -68.54(9)
C20 Sc1 C6 N1 70.11(8)
C7 Sc1 C6 N1 -169.80(11)
C11 Sc1 C6 N1 -135.72(8)
C8 Sc1 C6 N1 156.22(8)
C10 Sc1 C6 N1 -154.45(7)
C9 Sc1 C6 N1 173.61(7)
C16 Sc1 C6 C5 -144.5(5)
C20 Sc1 C6 C5 -5.9(5)
N1 Sc1 C6 C5 -76.0(5)
C7 Sc1 C6 C5 114.2(5)
C11 Sc1 C6 C5 148.3(5)
C8 Sc1 C6 C5 80.3(5)
C10 Sc1 C6 C5 129.6(5)
C9 Sc1 C6 C5 97.6(5)
C16 Sc1 C6 C7 101.26(8)
C20 Sc1 C6 C7 -120.09(8)
N1 Sc1 C6 C7 169.80(11)
C11 Sc1 C6 C7 34.09(7)
C8 Sc1 C6 C7 -33.97(7)
C10 Sc1 C6 C7 15.36(7)
C9 Sc1 C6 C7 -16.59(7)
N1 C6 C7 C8 85.94(13)
C5 C6 C7 C8 -91.46(16)
Sc1 C6 C7 C8 77.07(10)
N1 C6 C7 C11 -64.29(15)
C5 C6 C7 C11 118.31(14)
Sc1 C6 C7 C11 -73.16(10)
N1 C6 C7 Sc1 8.86(9)
C5 C6 C7 Sc1 -168.53(11)
C16 Sc1 C7 C8 131.24(8)
C20 Sc1 C7 C8 -48.31(8)
N1 Sc1 C7 C8 -128.62(8)
C11 Sc1 C7 C8 113.34(10)
C10 Sc1 C7 C8 75.80(7)
C9 Sc1 C7 C8 36.50(6)
C6 Sc1 C7 C8 -123.03(10)
C16 Sc1 C7 C11 17.90(9)
C20 Sc1 C7 C11 -161.65(7)
N1 Sc1 C7 C11 118.04(8)
C8 Sc1 C7 C11 -113.34(10)
C10 Sc1 C7 C11 -37.55(7)
C9 Sc1 C7 C11 -76.85(7)
C6 Sc1 C7 C11 123.63(10)
C16 Sc1 C7 C6 -105.73(8)
C20 Sc1 C7 C6 74.73(8)
N1 Sc1 C7 C6 -5.59(6)
C11 Sc1 C7 C6 -123.63(10)
C8 Sc1 C7 C6 123.03(10)
C10 Sc1 C7 C6 -161.17(8)
C9 Sc1 C7 C6 159.53(8)
C11 C7 C8 C9 0.35(13)
C6 C7 C8 C9 -153.57(10)
Sc1 C7 C8 C9 -68.82(8)
C11 C7 C8 C13 -175.82(11)
C6 C7 C8 C13 30.26(18)
Sc1 C7 C8 C13 115.01(12)
C11 C7 C8 Sc1 69.17(8)
C6 C7 C8 Sc1 -84.75(10)
C16 Sc1 C8 C9 31.63(11)
C20 Sc1 C8 C9 -105.02(8)
N1 Sc1 C8 C9 156.97(7)
C7 Sc1 C8 C9 114.35(10)
C11 Sc1 C8 C9 75.47(8)
C10 Sc1 C8 C9 35.29(7)
C6 Sc1 C8 C9 145.89(8)
C16 Sc1 C8 C7 -82.72(10)
C20 Sc1 C8 C7 140.63(7)
N1 Sc1 C8 C7 42.62(7)
C11 Sc1 C8 C7 -38.88(7)
C10 Sc1 C8 C7 -79.06(7)
C9 Sc1 C8 C7 -114.35(10)
C6 Sc1 C8 C7 31.54(6)
C16 Sc1 C8 C13 157.00(9)
C20 Sc1 C8 C13 20.35(10)
N1 Sc1 C8 C13 -77.66(10)
C7 Sc1 C8 C13 -120.28(12)
C11 Sc1 C8 C13 -159.16(11)
C10 Sc1 C8 C13 160.66(11)
C9 Sc1 C8 C13 125.37(13)
C6 Sc1 C8 C13 -88.74(10)
C7 C8 C9 C10 -0.65(13)
C13 C8 C9 C10 175.53(11)
Sc1 C8 C9 C10 -63.06(8)
C7 C8 C9 C14 -172.76(11)
C13 C8 C9 C14 3.42(19)
Sc1 C8 C9 C14 124.83(12)
C7 C8 C9 Sc1 62.41(8)
C13 C8 C9 Sc1 -121.41(12)
C16 Sc1 C9 C8 -160.14(7)
C20 Sc1 C9 C8 81.44(8)
N1 Sc1 C9 C8 -24.76(8)
C7 Sc1 C9 C8 -38.54(7)
C11 Sc1 C9 C8 -81.38(8)
C10 Sc1 C9 C8 -117.78(10)
C6 Sc1 C9 C8 -28.02(7)
C16 Sc1 C9 C10 -42.35(8)
C20 Sc1 C9 C10 -160.78(7)
N1 Sc1 C9 C10 93.02(7)
C7 Sc1 C9 C10 79.24(8)
C11 Sc1 C9 C10 36.40(7)
C8 Sc1 C9 C10 117.78(10)
C6 Sc1 C9 C10 89.77(7)
C16 Sc1 C9 C14 80.65(12)
C20 Sc1 C9 C14 -37.78(12)
N1 Sc1 C9 C14 -143.98(10)
C7 Sc1 C9 C14 -157.76(13)
C11 Sc1 C9 C14 159.40(12)
C8 Sc1 C9 C14 -119.22(14)
C10 Sc1 C9 C14 123.00(14)
C6 Sc1 C9 C14 -147.23(11)
C8 C9 C10 C11 0.72(13)
C14 C9 C10 C11 172.69(11)
Sc1 C9 C10 C11 -60.69(8)
C8 C9 C10 C15 -175.19(11)
C14 C9 C10 C15 -3.22(19)
Sc1 C9 C10 C15 123.41(12)
C8 C9 C10 Sc1 61.40(8)
C14 C9 C10 Sc1 -126.63(12)
C16 Sc1 C10 C11 -100.63(8)
C20 Sc1 C10 C11 143.40(8)
N1 Sc1 C10 C11 17.44(8)
C7 Sc1 C10 C11 39.69(7)
C8 Sc1 C10 C11 81.52(7)
C9 Sc1 C10 C11 117.04(10)
C6 Sc1 C10 C11 29.99(7)
C16 Sc1 C10 C9 142.33(8)
C20 Sc1 C10 C9 26.36(9)
N1 Sc1 C10 C9 -99.61(7)
C7 Sc1 C10 C9 -77.36(8)
C11 Sc1 C10 C9 -117.04(10)
C8 Sc1 C10 C9 -35.52(7)
C6 Sc1 C10 C9 -87.05(7)
C16 Sc1 C10 C15 19.16(11)
C20 Sc1 C10 C15 -96.80(12)
N1 Sc1 C10 C15 137.23(10)
C7 Sc1 C10 C15 159.48(13)
C11 Sc1 C10 C15 119.79(14)
C8 Sc1 C10 C15 -158.68(13)
C9 Sc1 C10 C15 -123.16(14)
C6 Sc1 C10 C15 149.79(11)
C9 C10 C11 C7 -0.49(13)
C15 C10 C11 C7 175.36(11)
Sc1 C10 C11 C7 -65.78(8)
C9 C10 C11 C12 179.48(11)
C15 C10 C11 C12 -4.7(2)
Sc1 C10 C11 C12 114.20(12)
C9 C10 C11 Sc1 65.29(9)
C15 C10 C11 Sc1 -118.86(12)
C8 C7 C11 C10 0.09(13)
C6 C7 C11 C10 153.94(11)
Sc1 C7 C11 C10 71.45(8)
C8 C7 C11 C12 -179.89(11)
C6 C7 C11 C12 -26.04(18)
Sc1 C7 C11 C12 -108.53(12)
C8 C7 C11 Sc1 -71.36(8)
C6 C7 C11 Sc1 82.49(11)
C16 Sc1 C11 C10 81.16(8)
C20 Sc1 C11 C10 -75.78(12)
N1 Sc1 C11 C10 -163.35(7)
C7 Sc1 C11 C10 -112.70(10)
C8 Sc1 C11 C10 -74.68(7)
C9 Sc1 C11 C10 -35.40(7)
C6 Sc1 C11 C10 -143.68(8)
C16 Sc1 C11 C7 -166.14(7)
C20 Sc1 C11 C7 36.92(13)
N1 Sc1 C11 C7 -50.65(7)
C8 Sc1 C11 C7 38.02(7)
C10 Sc1 C11 C7 112.70(10)
C9 Sc1 C11 C7 77.30(7)
C6 Sc1 C11 C7 -30.98(6)
C16 Sc1 C11 C12 -44.94(10)
C20 Sc1 C11 C12 158.11(10)
N1 Sc1 C11 C12 70.55(9)
C7 Sc1 C11 C12 121.20(12)
C8 Sc1 C11 C12 159.22(11)
C10 Sc1 C11 C12 -126.10(12)
C9 Sc1 C11 C12 -161.50(11)
C6 Sc1 C11 C12 90.22(10)
C19 Si1 C16 Sc1 175.92(8)
C17 Si1 C16 Sc1 -65.28(10)
C18 Si1 C16 Sc1 57.18(11)
C20 Sc1 C16 Si1 -76.30(10)
N1 Sc1 C16 Si1 33.65(10)
C7 Sc1 C16 Si1 104.10(9)
C11 Sc1 C16 Si1 114.17(9)
C8 Sc1 C16 Si1 149.36(7)
C10 Sc1 C16 Si1 146.41(9)
C9 Sc1 C16 Si1 167.20(7)
C6 Sc1 C16 Si1 63.01(10)
C22 Si2 C20 Sc1 42.83(11)
C23 Si2 C20 Sc1 -77.84(10)
C21 Si2 C20 Sc1 162.83(9)
C16 Sc1 C20 Si2 -53.68(10)
N1 Sc1 C20 Si2 -175.00(8)
C7 Sc1 C20 Si2 125.94(8)
C11 Sc1 C20 Si2 102.12(11)
C8 Sc1 C20 Si2 101.19(9)
C10 Sc1 C20 Si2 55.25(11)
C9 Sc1 C20 Si2 69.25(9)
C6 Sc1 C20 Si2 158.25(7)
